data_1546240
loop_
_publ_author_name
'Nur-E-Alam, Mohammad'
'Yousaf, Muhammad'
'Ahmed, Sarfaraz'
'Al-Sheddi, Ebtesam S'
'Parveen, Ifat'
'Fazakerley, David M.'
'Bari, Ahmed'
'Ghabbour, Hazem A.'
'Threadgill, Michael D.'
'Whatley, Kezia C. L.'
'Hoffmann, Karl F.'
'Al-Rehaily, Adnan J'

_publ_section_title
;
 Neoclerodane Diterpenoids from Reehal Fatima, Teucrium yemense.
;
_journal_issue 6
_journal_name_full 'Journal of natural products'
_journal_page_first 1900
_journal_page_last 1908
_journal_paper_doi 10.1021/acs.jnatprod.7b00188
_journal_volume 80
_journal_year 2017
_chemical_formula_sum 'C19 H25 O8'
_chemical_formula_weight 381.39
_chemical_name_systematic
; 
 ? 
;
_space_group_IT_number 19
_symmetry_cell_setting orthorhombic
_symmetry_space_group_name_Hall 'P 2ac 2ab'
_symmetry_space_group_name_H-M 'P 21 21 21'
_atom_sites_solution_hydrogens geom
_atom_sites_solution_primary direct
_atom_sites_solution_secondary difmap
_audit_creation_method SHELXL-97
_cell_angle_alpha 90.00
_cell_angle_beta 90.00
_cell_angle_gamma 90.00
_cell_formula_units_Z 4
_cell_length_a 6.4987(3)
_cell_length_b 6.9114(3)
_cell_length_c 41.4349(19)
_cell_measurement_reflns_used 8013
_cell_measurement_temperature 100(2)
_cell_measurement_theta_max 72.09
_cell_measurement_theta_min 4.27
_cell_volume 1861.05(15)
_computing_cell_refinement 'Bruker SAINT'
_computing_data_collection 'Bruker APEX2'
_computing_data_reduction 'Bruker SAINT'
_computing_molecular_graphics 'Bruker SHELXTL'
_computing_publication_material 'Bruker SHELXTL'
_computing_structure_refinement 'SHELXL-2014 (Sheldrick 2014)'
_computing_structure_solution 'SHELXS-97 (Sheldrick 2008)'
_diffrn_ambient_temperature 100(2)
_diffrn_measured_fraction_theta_full 0.978
_diffrn_measured_fraction_theta_max 0.978
_diffrn_measurement_device_type 'Bruker APEX-II D8 venture'
_diffrn_measurement_method '\f and \w scans'
_diffrn_radiation_monochromator graphite
_diffrn_radiation_source 'fine-focus micro tube'
_diffrn_radiation_type CuK\a
_diffrn_radiation_wavelength 1.54178
_diffrn_reflns_av_R_equivalents 0.0468
_diffrn_reflns_av_sigmaI/netI 0.0387
_diffrn_reflns_limit_h_max 6
_diffrn_reflns_limit_h_min -7
_diffrn_reflns_limit_k_max 8
_diffrn_reflns_limit_k_min -7
_diffrn_reflns_limit_l_max 51
_diffrn_reflns_limit_l_min -43
_diffrn_reflns_number 10173
_diffrn_reflns_theta_full 72.24
_diffrn_reflns_theta_max 72.24
_diffrn_reflns_theta_min 2.13
_diffrn_standards_number 0
_exptl_absorpt_coefficient_mu 0.893
_exptl_absorpt_correction_T_max 0.9550
_exptl_absorpt_correction_T_min 0.6532
_exptl_absorpt_correction_type multi-scan
_exptl_absorpt_process_details SADABS_Bruker_2014
_exptl_crystal_colour colourless
_exptl_crystal_density_diffrn 1.361
_exptl_crystal_density_method 'not measured'
_exptl_crystal_description PLATE
_exptl_crystal_F_000 812
_exptl_crystal_size_max 0.52
_exptl_crystal_size_mid 0.36
_exptl_crystal_size_min 0.05
_refine_diff_density_max 0.506
_refine_diff_density_min -0.440
_refine_diff_density_rms 0.055
_refine_ls_abs_structure_details 'Flack H D (1983), Acta Cryst. A39, 876-881'
_refine_ls_abs_structure_Flack 0.00(17)
_refine_ls_extinction_method none
_refine_ls_goodness_of_fit_ref 1.046
_refine_ls_hydrogen_treatment mixed
_refine_ls_matrix_type full
_refine_ls_number_parameters 265
_refine_ls_number_reflns 3519
_refine_ls_number_restraints 0
_refine_ls_restrained_S_all 1.046
_refine_ls_R_factor_all 0.0427
_refine_ls_R_factor_gt 0.0408
_refine_ls_shift/su_max 0.000
_refine_ls_shift/su_mean 0.000
_refine_ls_structure_factor_coef Fsqd
_refine_ls_weighting_details 'calc w=1/[\s^2^(Fo^2^)+(0.0682P)^2^+0.6045P] where P=(Fo^2^+2Fc^2^)/3'
_refine_ls_weighting_scheme calc
_refine_ls_wR_factor_gt 0.1091
_refine_ls_wR_factor_ref 0.1102
_reflns_number_gt 3395
_reflns_number_total 3519
_reflns_threshold_expression >2sigma(I)
_cod_data_source_file np7b00188_si_002.cif
_cod_data_source_block a_a
_cod_depositor_comments
;
The following automatic conversions were performed:

'_symmetry_cell_setting' value 'Orthorhombic' changed to
'orthorhombic' according to
/home/data/users/saulius/crontab/automatic-downloads/rss-feeds/ACS/lib/dictionaries/cif_core.dic
dictionary named 'cif_core.dic' version 2.4.2 from 2011-04-26.

Automatic conversion script
Id: cif_fix_values 4973 2017-02-22 13:04:09Z antanas 

 Adding full bibliography for 1546240.cif.
;
_cod_original_sg_symbol_H-M P2(1)2(1)2(1)
_cod_database_code 1546240

loop_
_symmetry_equiv_pos_as_xyz
'x, y, z'
'-x+1/2, -y, z+1/2'
'-x, y+1/2, -z+1/2'
'x+1/2, -y+1/2, -z'

loop_
_atom_site_label
_atom_site_type_symbol
_atom_site_fract_x
_atom_site_fract_y
_atom_site_fract_z
_atom_site_U_iso_or_equiv
_atom_site_adp_type
_atom_site_occupancy
_atom_site_symmetry_multiplicity
_atom_site_calc_flag
_atom_site_refinement_flags
O1 O 0.6120(3) 0.7702(3) 0.22020(4) 0.0415(5) Uani 1 1 d .
O2 O 0.8875(3) 0.6138(2) 0.31618(3) 0.0288(3) Uani 1 1 d .
O3 O 1.1296(2) 0.6755(2) 0.35223(4) 0.0260(3) Uani 1 1 d .
O4 O 1.1195(2) 0.8753(2) 0.44594(3) 0.0208(3) Uani 1 1 d .
O5 O 0.7805(2) 0.98268(18) 0.44160(3) 0.0187(3) Uani 1 1 d .
O6 O 0.9245(2) 0.5640(2) 0.46824(3) 0.0205(3) Uani 1 1 d .
O7 O 0.5010(2) 0.4457(2) 0.47144(3) 0.0204(3) Uani 1 1 d .
C1 C 0.7967(4) 0.8566(3) 0.22561(6) 0.0365(6) Uani 1 1 d .
H1A H 0.8756 0.9208 0.2096 0.044 Uiso 1 1 calc R
C2 C 0.8528(3) 0.8392(3) 0.25660(6) 0.0310(5) Uani 1 1 d .
H2A H 0.9748 0.8879 0.2663 0.037 Uiso 1 1 calc R
C3 C 0.6919(4) 0.7322(3) 0.27227(5) 0.0254(4) Uani 1 1 d .
C4 C 0.5523(4) 0.6941(4) 0.24915(5) 0.0355(5) Uani 1 1 d .
H4A H 0.4287 0.6236 0.2525 0.043 Uiso 1 1 calc R
C5 C 0.6817(3) 0.6780(3) 0.30701(5) 0.0233(4) Uani 1 1 d .
H5A H 0.5818 0.5694 0.3099 0.028 Uiso 1 1 calc R
C6 C 0.6294(3) 0.8420(3) 0.33049(5) 0.0211(4) Uani 1 1 d .
H6A H 0.4889 0.8252 0.3393 0.025 Uiso 1 1 calc R
H6B H 0.6372 0.9689 0.3195 0.025 Uiso 1 1 calc R
C7 C 0.7906(3) 0.8302(3) 0.35777(4) 0.0167(4) Uani 1 1 d .
C8 C 0.9575(3) 0.7040(3) 0.34295(5) 0.0206(4) Uani 1 1 d .
C9 C 0.8696(3) 1.0337(3) 0.36770(5) 0.0199(4) Uani 1 1 d .
H9A H 0.7468 1.1121 0.3740 0.024 Uiso 1 1 calc R
C10 C 1.0146(3) 1.0290(3) 0.39677(5) 0.0204(4) Uani 1 1 d .
H10A H 1.1382 1.1022 0.3974 0.024 Uiso 1 1 calc R
C11 C 0.9498(3) 0.9014(3) 0.42440(4) 0.0162(4) Uani 1 1 d .
C12 C 0.8685(3) 0.7035(3) 0.41450(4) 0.0149(4) Uani 1 1 d .
H12A H 0.9816 0.6151 0.4074 0.018 Uiso 1 1 calc R
C13 C 0.7032(3) 0.7288(3) 0.38827(4) 0.0143(4) Uani 1 1 d .
H13A H 0.5992 0.8200 0.3975 0.017 Uiso 1 1 calc R
C14 C 0.5903(3) 0.5369(3) 0.38329(4) 0.0175(4) Uani 1 1 d .
H14A H 0.4924 0.5484 0.3651 0.021 Uiso 1 1 calc R
H14B H 0.6902 0.4333 0.3781 0.021 Uiso 1 1 calc R
C15 C 0.4743(3) 0.4871(3) 0.41430(4) 0.0189(4) Uani 1 1 d .
H15A H 0.3725 0.5899 0.4190 0.023 Uiso 1 1 calc R
H15B H 0.3986 0.3641 0.4113 0.023 Uiso 1 1 calc R
C16 C 0.6209(3) 0.4673(3) 0.44264(4) 0.0164(4) Uani 1 1 d .
H16A H 0.7032 0.3465 0.4395 0.020 Uiso 1 1 calc R
C17 C 0.7701(3) 0.6362(3) 0.44634(4) 0.0152(4) Uani 1 1 d .
C18 C 0.6785(3) 0.8275(3) 0.45898(5) 0.0191(4) Uani 1 1 d .
H18A H 0.5283 0.8314 0.4550 0.023 Uiso 1 1 calc R
H18B H 0.7030 0.8402 0.4825 0.023 Uiso 1 1 calc R
C19 C 0.9775(4) 1.1418(3) 0.34027(5) 0.0300(5) Uani 1 1 d .
H19A H 1.0278 1.2668 0.3482 0.045 Uiso 1 1 calc R
H19B H 0.8801 1.1633 0.3226 0.045 Uiso 1 1 calc R
H19C H 1.0938 1.0647 0.3324 0.045 Uiso 1 1 calc R
O1W O 0.1597(2) 0.2271(2) 0.47467(3) 0.0195(3) Uani 1 1 d .
H2OW H 0.071(5) 0.315(4) 0.4718(6) 0.025(6) Uiso 1 1 d .
H1OW H 0.273(6) 0.279(5) 0.4737(7) 0.046(9) Uiso 1 1 d .
H1O6 H 1.015(5) 0.665(5) 0.4679(7) 0.044(8) Uiso 1 1 d .
H1O7 H 0.568(5) 0.402(4) 0.4845(7) 0.031(7) Uiso 1 1 d .
H1O4 H 1.135(5) 0.982(5) 0.4545(7) 0.045(9) Uiso 1 1 d .

loop_
_atom_site_aniso_label
_atom_site_aniso_U_11
_atom_site_aniso_U_22
_atom_site_aniso_U_33
_atom_site_aniso_U_23
_atom_site_aniso_U_13
_atom_site_aniso_U_12
O1 0.0699(13) 0.0334(9) 0.0210(7) 0.0003(6) 0.0036(8) -0.0133(9)
O2 0.0319(8) 0.0271(8) 0.0272(7) -0.0073(6) -0.0020(6) 0.0094(6)
O3 0.0159(7) 0.0279(7) 0.0343(8) 0.0017(6) 0.0042(5) 0.0036(6)
O4 0.0159(6) 0.0181(7) 0.0283(7) -0.0024(6) -0.0048(5) -0.0031(5)
O5 0.0201(7) 0.0125(6) 0.0235(6) -0.0002(5) 0.0032(5) 0.0008(5)
O6 0.0156(7) 0.0189(7) 0.0269(7) 0.0078(6) -0.0074(5) -0.0026(5)
O7 0.0166(7) 0.0231(7) 0.0215(7) 0.0075(6) -0.0021(5) -0.0040(5)
C1 0.0497(14) 0.0266(11) 0.0333(11) 0.0017(10) 0.0212(11) 0.0023(10)
C2 0.0286(11) 0.0278(11) 0.0367(12) 0.0021(9) 0.0108(9) 0.0026(9)
C3 0.0328(11) 0.0206(9) 0.0228(9) -0.0011(8) 0.0034(8) -0.0024(8)
C4 0.0491(14) 0.0349(12) 0.0226(10) 0.0031(9) -0.0002(10) -0.0168(11)
C5 0.0252(10) 0.0218(10) 0.0230(9) 0.0032(8) -0.0004(8) -0.0005(8)
C6 0.0207(9) 0.0225(9) 0.0201(9) 0.0040(8) 0.0003(7) 0.0036(8)
C7 0.0158(8) 0.0138(8) 0.0203(9) 0.0014(7) 0.0013(7) 0.0023(7)
C8 0.0217(10) 0.0164(9) 0.0236(9) 0.0008(8) 0.0052(7) 0.0006(7)
C9 0.0217(9) 0.0128(8) 0.0251(9) 0.0036(7) 0.0041(7) -0.0005(7)
C10 0.0204(9) 0.0145(9) 0.0264(9) 0.0016(8) 0.0021(7) -0.0059(7)
C11 0.0131(8) 0.0139(8) 0.0215(8) 0.0002(7) 0.0009(7) -0.0008(7)
C12 0.0118(8) 0.0106(8) 0.0224(9) 0.0006(7) -0.0001(6) -0.0008(6)
C13 0.0136(8) 0.0121(8) 0.0173(8) 0.0003(7) 0.0012(7) 0.0011(6)
C14 0.0157(8) 0.0158(8) 0.0209(8) -0.0001(7) -0.0025(7) -0.0014(7)
C15 0.0146(8) 0.0200(9) 0.0221(9) 0.0037(7) -0.0022(7) -0.0051(7)
C16 0.0138(8) 0.0139(8) 0.0215(8) 0.0026(7) -0.0002(7) -0.0004(7)
C17 0.0127(8) 0.0135(8) 0.0193(8) 0.0028(7) -0.0017(6) -0.0004(6)
C18 0.0184(9) 0.0157(9) 0.0232(9) 0.0011(7) 0.0024(7) -0.0001(7)
C19 0.0370(12) 0.0232(10) 0.0298(11) 0.0068(9) 0.0070(9) -0.0060(9)
O1W 0.0153(7) 0.0178(7) 0.0253(7) 0.0027(5) -0.0015(5) -0.0043(6)

loop_
_atom_type_symbol
_atom_type_description
_atom_type_scat_dispersion_real
_atom_type_scat_dispersion_imag
_atom_type_scat_source
C C 0.0181 0.0091 'International Tables Vol C Tables 4.2.6.8 and 6.1.1.4'
H H 0.0000 0.0000 'International Tables Vol C Tables 4.2.6.8 and 6.1.1.4'
O O 0.0492 0.0322 'International Tables Vol C Tables 4.2.6.8 and 6.1.1.4'

loop_
_geom_angle_atom_site_label_1
_geom_angle_atom_site_label_2
_geom_angle_atom_site_label_3
_geom_angle
C1 O1 C4 105.96(19)
C8 O2 C5 112.45(15)
C11 O4 H1O4 104(2)
C11 O5 C18 108.00(13)
C17 O6 H1O6 100(2)
C16 O7 H1O7 109(2)
C2 C1 O1 111.0(2)
C2 C1 H1A 124.5
O1 C1 H1A 124.5
C1 C2 C3 106.3(2)
C1 C2 H2A 126.8
C3 C2 H2A 126.8
C4 C3 C2 105.66(19)
C4 C3 C5 127.5(2)
C2 C3 C5 126.8(2)
C3 C4 O1 111.0(2)
C3 C4 H4A 124.5
O1 C4 H4A 124.5
O2 C5 C3 106.72(17)
O2 C5 C6 105.24(15)
C3 C5 C6 115.94(17)
O2 C5 H5A 109.6
C3 C5 H5A 109.6
C6 C5 H5A 109.6
C5 C6 C7 105.98(16)
C5 C6 H6A 110.5
C7 C6 H6A 110.5
C5 C6 H6B 110.5
C7 C6 H6B 110.5
H6A C6 H6B 108.7
C8 C7 C6 102.64(15)
C8 C7 C13 109.30(15)
C6 C7 C13 111.85(15)
C8 C7 C9 112.99(16)
C6 C7 C9 111.73(15)
C13 C7 C9 108.29(14)
O3 C8 O2 120.09(18)
O3 C8 C7 129.05(19)
O2 C8 C7 110.84(17)
C10 C9 C19 108.27(16)
C10 C9 C7 113.12(15)
C19 C9 C7 113.38(16)
C10 C9 H9A 107.2
C19 C9 H9A 107.2
C7 C9 H9A 107.2
C11 C10 C9 116.07(15)
C11 C10 H10A 122.0
C9 C10 H10A 122.0
O5 C11 O4 109.44(15)
O5 C11 C10 111.42(15)
O4 C11 C10 109.42(15)
O5 C11 C12 102.78(14)
O4 C11 C12 108.81(14)
C10 C11 C12 114.71(15)
C11 C12 C13 109.30(14)
C11 C12 C17 100.64(14)
C13 C12 C17 110.49(14)
C11 C12 H12A 112.0
C13 C12 H12A 112.0
C17 C12 H12A 112.0
C14 C13 C12 109.37(14)
C14 C13 C7 117.19(15)
C12 C13 C7 111.78(14)
C14 C13 H13A 105.9
C12 C13 H13A 105.9
C7 C13 H13A 105.9
C15 C14 C13 108.59(15)
C15 C14 H14A 110.0
C13 C14 H14A 110.0
C15 C14 H14B 110.0
C13 C14 H14B 110.0
H14A C14 H14B 108.4
C16 C15 C14 111.14(15)
C16 C15 H15A 109.4
C14 C15 H15A 109.4
C16 C15 H15B 109.4
C14 C15 H15B 109.4
H15A C15 H15B 108.0
O7 C16 C15 108.19(14)
O7 C16 C17 109.98(15)
C15 C16 C17 114.06(15)
O7 C16 H16A 108.2
C15 C16 H16A 108.2
C17 C16 H16A 108.2
O6 C17 C16 103.93(14)
O6 C17 C12 110.81(14)
C16 C17 C12 114.18(15)
O6 C17 C18 110.59(14)
C16 C17 C18 116.41(15)
C12 C17 C18 101.11(14)
O5 C18 C17 106.76(14)
O5 C18 H18A 110.4
C17 C18 H18A 110.4
O5 C18 H18B 110.4
C17 C18 H18B 110.4
H18A C18 H18B 108.6
C9 C19 H19A 109.5
C9 C19 H19B 109.5
H19A C19 H19B 109.5
C9 C19 H19C 109.5
H19A C19 H19C 109.5
H19B C19 H19C 109.5
H2OW O1W H1OW 107(3)

loop_
_geom_bond_atom_site_label_1
_geom_bond_atom_site_label_2
_geom_bond_distance
O1 C1 1.359(4)
O1 C4 1.366(3)
O2 C8 1.351(3)
O2 C5 1.459(3)
O3 C8 1.200(3)
O4 C11 1.430(2)
O4 H1O4 0.83(4)
O5 C11 1.426(2)
O5 C18 1.452(2)
O6 C17 1.442(2)
O6 H1O6 0.91(4)
O7 C16 1.433(2)
O7 H1O7 0.76(3)
C1 C2 1.340(4)
C1 H1A 0.9500
C2 C3 1.436(3)
C2 H2A 0.9500
C3 C4 1.345(3)
C3 C5 1.489(3)
C4 H4A 0.9500
C5 C6 1.532(3)
C5 H5A 1.0000
C6 C7 1.543(3)
C6 H6A 0.9900
C6 H6B 0.9900
C7 C8 1.521(3)
C7 C13 1.552(2)
C7 C9 1.553(3)
C9 C10 1.529(3)
C9 C19 1.530(3)
C9 H9A 1.0000
C10 C11 1.505(3)
C10 H10A 0.9500
C11 C12 1.522(2)
C12 C13 1.538(2)
C12 C17 1.538(2)
C12 H12A 1.0000
C13 C14 1.530(2)
C13 H13A 1.0000
C14 C15 1.529(3)
C14 H14A 0.9900
C14 H14B 0.9900
C15 C16 1.518(2)
C15 H15A 0.9900
C15 H15B 0.9900
C16 C17 1.526(2)
C16 H16A 1.0000
C17 C18 1.542(2)
C18 H18A 0.9900
C18 H18B 0.9900
C19 H19A 0.9800
C19 H19B 0.9800
C19 H19C 0.9800
O1W H2OW 0.85(3)
O1W H1OW 0.82(4)

loop_
_geom_torsion_atom_site_label_1
_geom_torsion_atom_site_label_2
_geom_torsion_atom_site_label_3
_geom_torsion_atom_site_label_4
_geom_torsion
C4 O1 C1 C2 -0.7(3)
O1 C1 C2 C3 0.3(3)
C1 C2 C3 C4 0.1(3)
C1 C2 C3 C5 -179.1(2)
C2 C3 C4 O1 -0.5(3)
C5 C3 C4 O1 178.7(2)
C1 O1 C4 C3 0.7(3)
C8 O2 C5 C3 128.65(18)
C8 O2 C5 C6 4.9(2)
C4 C3 C5 O2 138.4(2)
C2 C3 C5 O2 -42.5(3)
C4 C3 C5 C6 -104.7(3)
C2 C3 C5 C6 74.3(3)
O2 C5 C6 C7 -13.7(2)
C3 C5 C6 C7 -131.34(18)
C5 C6 C7 C8 16.61(19)
C5 C6 C7 C13 -100.44(17)
C5 C6 C7 C9 137.97(16)
C5 O2 C8 O3 -175.15(18)
C5 O2 C8 C7 6.3(2)
C6 C7 C8 O3 167.1(2)
C13 C7 C8 O3 -74.0(3)
C9 C7 C8 O3 46.6(3)
C6 C7 C8 O2 -14.4(2)
C13 C7 C8 O2 104.42(17)
C9 C7 C8 O2 -134.93(16)
C8 C7 C9 C10 -70.2(2)
C6 C7 C9 C10 174.67(15)
C13 C7 C9 C10 51.0(2)
C8 C7 C9 C19 53.6(2)
C6 C7 C9 C19 -61.6(2)
C13 C7 C9 C19 174.82(17)
C19 C9 C10 C11 -170.55(17)
C7 C9 C10 C11 -44.0(2)
C18 O5 C11 O4 -80.17(17)
C18 O5 C11 C10 158.68(15)
C18 O5 C11 C12 35.35(17)
C9 C10 C11 O5 -72.6(2)
C9 C10 C11 O4 166.27(15)
C9 C10 C11 C12 43.7(2)
O5 C11 C12 C13 70.74(17)
O4 C11 C12 C13 -173.29(14)
C10 C11 C12 C13 -50.37(19)
O5 C11 C12 C17 -45.57(16)
O4 C11 C12 C17 70.40(16)
C10 C11 C12 C17 -166.67(15)
C11 C12 C13 C14 -168.31(14)
C17 C12 C13 C14 -58.46(18)
C11 C12 C13 C7 60.22(19)
C17 C12 C13 C7 170.08(15)
C8 C7 C13 C14 -64.6(2)
C6 C7 C13 C14 48.4(2)
C9 C7 C13 C14 171.95(15)
C8 C7 C13 C12 62.79(19)
C6 C7 C13 C12 175.76(14)
C9 C7 C13 C12 -60.69(19)
C12 C13 C14 C15 64.81(18)
C7 C13 C14 C15 -166.67(15)
C13 C14 C15 C16 -60.0(2)
C14 C15 C16 O7 172.62(15)
C14 C15 C16 C17 49.9(2)
O7 C16 C17 O6 73.17(17)
C15 C16 C17 O6 -165.09(15)
O7 C16 C17 C12 -165.99(14)
C15 C16 C17 C12 -44.3(2)
O7 C16 C17 C18 -48.7(2)
C15 C16 C17 C18 73.1(2)
C11 C12 C17 O6 -79.62(16)
C13 C12 C17 O6 164.97(14)
C11 C12 C17 C16 163.45(14)
C13 C12 C17 C16 48.03(19)
C11 C12 C17 C18 37.65(15)
C13 C12 C17 C18 -77.77(16)
C11 O5 C18 C17 -10.70(19)
O6 C17 C18 O5 99.55(17)
C16 C17 C18 O5 -142.18(15)
C12 C17 C18 O5 -17.87(17)
